data_4120868
loop_
_publ_author_name
'Zhiji Han'
'Luxi Shen'
'William W. Brennessel'
'Patrick L. Holland'
'Richard Eisenberg'

_publ_section_title
;
 Nickel Pyridinethiolate Complexes as Catalysts for the Light-Driven
 Production of Hydrogen from Aqueous Solutions in Noble-Metal-Free Systems
;
_journal_name_full 'Journal of the American Chemical Society'
_journal_page_first 14659
_journal_page_last 14669
_journal_paper_doi 10.1021/ja405257s
_journal_volume 135
_journal_year 2013
_chemical_absolute_configuration ad
_chemical_formula_moiety 'C18 H18 N3 Ni S3, C8 H20 N, 2(C2 H3 N)'
_chemical_formula_sum 'C30 H44 N6 Ni S3'
_chemical_formula_weight 643.60
_chemical_name_common eiszh13
_chemical_name_systematic
; 
 ? 
;
_space_group_IT_number 5
_symmetry_cell_setting monoclinic
_symmetry_space_group_name_Hall 'C 2y'
_symmetry_space_group_name_H-M 'C 1 2 1'
_atom_sites_solution_hydrogens geom
_atom_sites_solution_primary direct
_atom_sites_solution_secondary difmap
_audit_creation_method SHELXL-97
_cell_angle_alpha 90.00
_cell_angle_beta 108.013(2)
_cell_angle_gamma 90.00
_cell_formula_units_Z 4
_cell_length_a 23.627(3)
_cell_length_b 10.1407(13)
_cell_length_c 14.3387(18)
_cell_measurement_reflns_used 4020
_cell_measurement_temperature 100.0(1)
_cell_measurement_theta_max 34.83
_cell_measurement_theta_min 2.50
_cell_volume 3267.1(7)
_computing_cell_refinement 'SAINT (Bruker, 2010)'
_computing_data_collection 'APEX2 (Bruker, 2011)'
_computing_data_reduction 'SAINT (Bruker, 2010)'
_computing_molecular_graphics 'SHELXTL (Sheldrick, 2008)'
_computing_publication_material 'SHELXTL (Sheldrick, 2008)'
_computing_structure_refinement 'SHELXL-97 (Sheldrick, 2008)'
_computing_structure_solution 'SIR97 (Altomare et al., 1999)'
_diffrn_ambient_temperature 100.0(1)
_diffrn_measured_fraction_theta_full 0.995
_diffrn_measured_fraction_theta_max 0.995
_diffrn_measurement_device_type 'Bruker SMART APEX II CCD Platform'
_diffrn_measurement_method 'area detector, \w scans per \f'
_diffrn_radiation_monochromator graphite
_diffrn_radiation_source 'fine-focus sealed tube'
_diffrn_radiation_type MoK\a
_diffrn_radiation_wavelength 0.71073
_diffrn_reflns_av_R_equivalents 0.0666
_diffrn_reflns_av_sigmaI/netI 0.1098
_diffrn_reflns_limit_h_max 39
_diffrn_reflns_limit_h_min -40
_diffrn_reflns_limit_k_max 17
_diffrn_reflns_limit_k_min -17
_diffrn_reflns_limit_l_max 24
_diffrn_reflns_limit_l_min -24
_diffrn_reflns_number 39535
_diffrn_reflns_theta_full 37.78
_diffrn_reflns_theta_max 37.78
_diffrn_reflns_theta_min 1.81
_diffrn_standards_number 0
_exptl_absorpt_coefficient_mu 0.815
_exptl_absorpt_correction_T_max 0.9377
_exptl_absorpt_correction_T_min 0.7580
_exptl_absorpt_correction_type multi-scan
_exptl_absorpt_process_details 'SADABS (Sheldrick, 2008)'
_exptl_crystal_colour 'pale green'
_exptl_crystal_density_diffrn 1.309
_exptl_crystal_description needle
_exptl_crystal_F_000 1368
_exptl_crystal_size_max 0.36
_exptl_crystal_size_mid 0.12
_exptl_crystal_size_min 0.08
_refine_diff_density_max 0.519
_refine_diff_density_min -0.400
_refine_diff_density_rms 0.093
_refine_ls_abs_structure_details 'Flack H D (1983), 8122 Friedel pairs, Acta Cryst. A39, 876-881'
_refine_ls_abs_structure_Flack -0.025(8)
_refine_ls_extinction_method none
_refine_ls_goodness_of_fit_ref 0.949
_refine_ls_hydrogen_treatment constr
_refine_ls_matrix_type full
_refine_ls_number_parameters 370
_refine_ls_number_reflns 17225
_refine_ls_number_restraints 1
_refine_ls_restrained_S_all 0.949
_refine_ls_R_factor_all 0.0940
_refine_ls_R_factor_gt 0.0518
_refine_ls_shift/su_max 0.001
_refine_ls_shift/su_mean 0.000
_refine_ls_structure_factor_coef Fsqd
_refine_ls_weighting_details 'calc w=1/[\s^2^(Fo^2^)+(0.0353P)^2^+0.0000P] where P=(Fo^2^+2Fc^2^)/3'
_refine_ls_weighting_scheme calc
_refine_ls_wR_factor_gt 0.0873
_refine_ls_wR_factor_ref 0.1023
_reflns_number_gt 11486
_reflns_number_total 17225
_reflns_threshold_expression >2sigma(I)
_cod_data_source_file ja405257s_si_002.cif
_cod_data_source_block eiszh13
_cod_original_cell_volume 3267.0(7)
_cod_database_code 4120868

loop_
_symmetry_equiv_pos_as_xyz
'x, y, z'
'-x, y, -z'
'x+1/2, y+1/2, z'
'-x+1/2, y+1/2, -z'

loop_
_atom_site_label
_atom_site_type_symbol
_atom_site_fract_x
_atom_site_fract_y
_atom_site_fract_z
_atom_site_U_iso_or_equiv
_atom_site_adp_type
_atom_site_occupancy
_atom_site_symmetry_multiplicity
_atom_site_calc_flag
_atom_site_refinement_flags
Ni1 Ni 0.170274(10) 0.10194(2) 0.236352(16) 0.01421(5) Uani 1 1 d .
S1 S 0.25014(2) -0.04594(5) 0.22122(4) 0.01665(9) Uani 1 1 d .
S2 S 0.16157(2) 0.02129(5) 0.39387(4) 0.01571(9) Uani 1 1 d .
S3 S 0.23104(2) 0.30139(5) 0.28576(4) 0.01809(10) Uani 1 1 d .
N1 N 0.13575(7) -0.07731(17) 0.16786(12) 0.0158(3) Uani 1 1 d .
N2 N 0.09481(7) 0.18017(17) 0.26560(12) 0.0156(3) Uani 1 1 d .
N3 N 0.17526(8) 0.21003(18) 0.11302(12) 0.0174(3) Uani 1 1 d .
C1 C 0.18662(9) -0.1368(2) 0.16601(14) 0.0160(4) Uani 1 1 d .
C2 C 0.09778(8) 0.1149(2) 0.34945(13) 0.0156(3) Uani 1 1 d .
C3 C 0.21284(9) 0.3069(2) 0.15972(14) 0.0165(4) Uani 1 1 d .
C4 C 0.08342(9) -0.1424(2) 0.13420(14) 0.0169(4) Uani 1 1 d .
C5 C 0.08044(10) -0.2684(2) 0.09630(15) 0.0209(4) Uani 1 1 d .
H5A H 0.0435 -0.3137 0.0744 0.025 Uiso 1 1 calc R
C6 C 0.13238(10) -0.3282(2) 0.09060(15) 0.0217(4) Uani 1 1 d .
H6A H 0.1310 -0.4139 0.0631 0.026 Uiso 1 1 calc R
C7 C 0.18562(10) -0.2625(2) 0.12506(15) 0.0192(4) Uani 1 1 d .
H7A H 0.2213 -0.3017 0.1211 0.023 Uiso 1 1 calc R
C8 C 0.04896(9) 0.2627(2) 0.22469(15) 0.0189(4) Uani 1 1 d .
C9 C 0.00298(10) 0.2785(2) 0.26548(17) 0.0227(4) Uani 1 1 d .
H9A H -0.0290 0.3370 0.2365 0.027 Uiso 1 1 calc R
C10 C 0.00457(9) 0.2073(2) 0.34934(17) 0.0223(4) Uani 1 1 d .
H10A H -0.0270 0.2152 0.3769 0.027 Uiso 1 1 calc R
C11 C 0.05215(9) 0.1252(2) 0.39247(15) 0.0193(4) Uani 1 1 d .
H11A H 0.0539 0.0769 0.4500 0.023 Uiso 1 1 calc R
C12 C 0.15799(10) 0.2020(2) 0.01389(15) 0.0219(4) Uani 1 1 d .
C13 C 0.17804(10) 0.2927(3) -0.04090(16) 0.0252(5) Uani 1 1 d .
H13A H 0.1651 0.2869 -0.1104 0.030 Uiso 1 1 calc R
C14 C 0.21695(11) 0.3920(2) 0.00544(17) 0.0259(5) Uani 1 1 d .
H14A H 0.2313 0.4539 -0.0317 0.031 Uiso 1 1 calc R
C15 C 0.23447(10) 0.3993(2) 0.10634(16) 0.0212(4) Uani 1 1 d .
H15A H 0.2611 0.4666 0.1396 0.025 Uiso 1 1 calc R
C16 C 0.02845(9) -0.0733(2) 0.13993(17) 0.0222(4) Uani 1 1 d .
H16A H 0.0268 0.0155 0.1121 0.033 Uiso 1 1 calc R
H16B H 0.0295 -0.0668 0.2086 0.033 Uiso 1 1 calc R
H16C H -0.0068 -0.1233 0.1028 0.033 Uiso 1 1 calc R
C17 C 0.05020(11) 0.3358(3) 0.13458(17) 0.0268(5) Uani 1 1 d .
H17A H 0.0866 0.3886 0.1494 0.040 Uiso 1 1 calc R
H17B H 0.0155 0.3939 0.1129 0.040 Uiso 1 1 calc R
H17C H 0.0493 0.2726 0.0824 0.040 Uiso 1 1 calc R
C18 C 0.11774(10) 0.0906(3) -0.03288(14) 0.0288(5) Uani 1 1 d .
H18A H 0.0841 0.0872 -0.0066 0.043 Uiso 1 1 calc R
H18B H 0.1398 0.0074 -0.0187 0.043 Uiso 1 1 calc R
H18C H 0.1029 0.1042 -0.1040 0.043 Uiso 1 1 calc R
N4 N 0.12875(7) 0.57321(16) 0.46408(11) 0.0141(3) Uani 1 1 d .
C19 C 0.06813(8) 0.6123(2) 0.39503(14) 0.0184(4) Uani 1 1 d .
H19A H 0.0684 0.5997 0.3267 0.022 Uiso 1 1 calc R
H19B H 0.0379 0.5518 0.4058 0.022 Uiso 1 1 calc R
C20 C 0.04939(10) 0.7518(2) 0.40589(18) 0.0262(5) Uani 1 1 d .
H20A H 0.0103 0.7685 0.3580 0.039 Uiso 1 1 calc R
H20B H 0.0786 0.8131 0.3943 0.039 Uiso 1 1 calc R
H20C H 0.0471 0.7648 0.4723 0.039 Uiso 1 1 calc R
C21 C 0.13052(9) 0.5819(2) 0.57055(14) 0.0195(4) Uani 1 1 d .
H21A H 0.1721 0.5690 0.6126 0.023 Uiso 1 1 calc R
H21B H 0.1183 0.6719 0.5831 0.023 Uiso 1 1 calc R
C22 C 0.09145(11) 0.4837(3) 0.60076(17) 0.0282(5) Uani 1 1 d .
H22A H 0.0945 0.4978 0.6698 0.042 Uiso 1 1 calc R
H22B H 0.1045 0.3940 0.5922 0.042 Uiso 1 1 calc R
H22C H 0.0500 0.4956 0.5599 0.042 Uiso 1 1 calc R
C23 C 0.13978(9) 0.4330(2) 0.43670(14) 0.0157(4) Uani 1 1 d .
H23A H 0.1068 0.3765 0.4424 0.019 Uiso 1 1 calc R
H23B H 0.1387 0.4319 0.3671 0.019 Uiso 1 1 calc R
C24 C 0.19791(9) 0.3735(2) 0.49811(15) 0.0177(4) Uani 1 1 d .
H24A H 0.1993 0.2804 0.4807 0.027 Uiso 1 1 calc R
H24B H 0.2011 0.3807 0.5677 0.027 Uiso 1 1 calc R
H24C H 0.2311 0.4207 0.4858 0.027 Uiso 1 1 calc R
C25 C 0.17711(9) 0.6649(2) 0.45367(14) 0.0160(4) Uani 1 1 d .
H25A H 0.2158 0.6352 0.4989 0.019 Uiso 1 1 calc R
H25B H 0.1694 0.7546 0.4741 0.019 Uiso 1 1 calc R
C26 C 0.18187(9) 0.6720(2) 0.35069(15) 0.0203(4) Uani 1 1 d .
H26A H 0.2123 0.7368 0.3489 0.030 Uiso 1 1 calc R
H26B H 0.1434 0.6986 0.3049 0.030 Uiso 1 1 calc R
H26C H 0.1930 0.5853 0.3318 0.030 Uiso 1 1 calc R
N5 N 0.45589(10) 0.0982(3) 0.17406(16) 0.0398(5) Uani 1 1 d .
C27 C 0.41047(11) 0.1432(2) 0.16387(17) 0.0272(5) Uani 1 1 d .
C28 C 0.35234(11) 0.2020(3) 0.15234(18) 0.0303(5) Uani 1 1 d .
H28A H 0.3380 0.2458 0.0884 0.045 Uiso 1 1 calc R
H28B H 0.3558 0.2668 0.2045 0.045 Uiso 1 1 calc R
H28C H 0.3242 0.1329 0.1563 0.045 Uiso 1 1 calc R
N6 N 0.41089(10) 0.4182(3) 0.3461(2) 0.0468(7) Uani 1 1 d .
C29 C 0.37605(11) 0.4965(3) 0.34497(19) 0.0296(5) Uani 1 1 d .
C30 C 0.33126(10) 0.5938(3) 0.34499(16) 0.0279(4) Uani 1 1 d .
H30A H 0.3359 0.6208 0.4126 0.042 Uiso 1 1 calc R
H30B H 0.2916 0.5556 0.3157 0.042 Uiso 1 1 calc R
H30C H 0.3360 0.6707 0.3067 0.042 Uiso 1 1 calc R

loop_
_atom_site_aniso_label
_atom_site_aniso_U_11
_atom_site_aniso_U_22
_atom_site_aniso_U_33
_atom_site_aniso_U_23
_atom_site_aniso_U_13
_atom_site_aniso_U_12
Ni1 0.01623(10) 0.01359(11) 0.01274(10) -0.00016(10) 0.00437(8) 0.00000(11)
S1 0.0165(2) 0.0181(2) 0.0155(2) -0.00181(18) 0.00514(17) -0.00052(19)
S2 0.0176(2) 0.0140(2) 0.0157(2) 0.00143(17) 0.00534(17) 0.00201(18)
S3 0.0226(2) 0.0163(2) 0.0162(2) -0.00117(18) 0.00726(19) -0.00255(19)
N1 0.0181(8) 0.0158(8) 0.0129(7) -0.0006(6) 0.0040(6) -0.0001(6)
N2 0.0170(8) 0.0133(8) 0.0153(7) -0.0009(6) 0.0033(6) 0.0010(6)
N3 0.0191(8) 0.0177(8) 0.0164(8) 0.0019(6) 0.0068(6) 0.0023(7)
C1 0.0205(9) 0.0143(9) 0.0130(8) 0.0000(7) 0.0050(7) 0.0000(7)
C2 0.0179(8) 0.0108(9) 0.0172(8) -0.0014(7) 0.0043(6) -0.0002(7)
C3 0.0201(9) 0.0135(9) 0.0175(8) 0.0015(7) 0.0081(7) 0.0036(8)
C4 0.0170(9) 0.0178(10) 0.0138(8) 0.0006(7) 0.0016(7) 0.0005(7)
C5 0.0213(10) 0.0203(11) 0.0185(9) -0.0013(8) 0.0024(8) -0.0026(8)
C6 0.0301(11) 0.0146(10) 0.0190(9) -0.0017(8) 0.0057(8) -0.0001(8)
C7 0.0229(10) 0.0178(10) 0.0181(9) -0.0011(7) 0.0080(8) 0.0022(8)
C8 0.0174(9) 0.0157(9) 0.0213(9) -0.0005(7) 0.0025(7) 0.0012(7)
C9 0.0175(9) 0.0195(11) 0.0290(11) -0.0015(8) 0.0040(8) 0.0030(8)
C10 0.0166(9) 0.0201(11) 0.0330(11) -0.0011(9) 0.0115(9) 0.0004(8)
C11 0.0204(9) 0.0162(11) 0.0222(9) -0.0012(7) 0.0080(7) -0.0015(7)
C12 0.0244(10) 0.0265(12) 0.0145(9) 0.0027(8) 0.0056(8) 0.0049(9)
C13 0.0296(11) 0.0309(13) 0.0166(9) 0.0055(9) 0.0092(8) 0.0066(10)
C14 0.0308(12) 0.0250(12) 0.0260(11) 0.0096(9) 0.0150(9) 0.0057(10)
C15 0.0235(10) 0.0170(10) 0.0263(11) 0.0021(8) 0.0122(9) 0.0022(8)
C16 0.0178(9) 0.0207(11) 0.0255(10) -0.0028(8) 0.0031(8) -0.0002(8)
C17 0.0301(12) 0.0267(12) 0.0234(11) 0.0069(9) 0.0079(9) 0.0090(10)
C18 0.0328(11) 0.0362(13) 0.0140(8) 0.0004(10) 0.0023(8) -0.0059(12)
N4 0.0130(7) 0.0148(9) 0.0140(7) -0.0003(5) 0.0031(5) -0.0001(6)
C19 0.0134(7) 0.0191(10) 0.0208(8) 0.0023(8) 0.0024(6) 0.0004(8)
C20 0.0200(10) 0.0250(12) 0.0315(12) 0.0023(9) 0.0048(9) 0.0054(9)
C21 0.0230(9) 0.0203(11) 0.0158(8) -0.0007(7) 0.0070(7) 0.0021(8)
C22 0.0290(12) 0.0349(14) 0.0257(11) 0.0041(9) 0.0156(9) -0.0013(10)
C23 0.0168(8) 0.0137(9) 0.0158(8) -0.0020(7) 0.0041(7) 0.0000(7)
C24 0.0206(9) 0.0137(9) 0.0183(9) -0.0009(7) 0.0053(7) 0.0009(7)
C25 0.0157(9) 0.0141(9) 0.0174(8) 0.0004(7) 0.0039(7) -0.0014(7)
C26 0.0195(9) 0.0204(10) 0.0227(10) 0.0018(8) 0.0092(8) -0.0021(8)
N5 0.0376(11) 0.0383(12) 0.0439(12) 0.0116(12) 0.0132(10) 0.0132(12)
C27 0.0316(12) 0.0254(12) 0.0260(11) 0.0048(9) 0.0108(10) 0.0005(10)
C28 0.0274(12) 0.0360(14) 0.0282(12) -0.0027(10) 0.0098(10) 0.0047(11)
N6 0.0271(11) 0.0465(16) 0.0625(17) -0.0133(13) 0.0076(12) 0.0041(11)
C29 0.0238(11) 0.0300(14) 0.0327(12) -0.0058(10) 0.0053(10) -0.0046(10)
C30 0.0311(11) 0.0245(11) 0.0279(10) -0.0022(11) 0.0088(9) 0.0015(11)

loop_
_atom_type_symbol
_atom_type_description
_atom_type_scat_dispersion_real
_atom_type_scat_dispersion_imag
_atom_type_scat_source
C C 0.0033 0.0016 'International Tables Vol C Tables 4.2.6.8 and 6.1.1.4'
H H 0.0000 0.0000 'International Tables Vol C Tables 4.2.6.8 and 6.1.1.4'
N N 0.0061 0.0033 'International Tables Vol C Tables 4.2.6.8 and 6.1.1.4'
S S 0.1246 0.1234 'International Tables Vol C Tables 4.2.6.8 and 6.1.1.4'
Ni Ni 0.3393 1.1124 'International Tables Vol C Tables 4.2.6.8 and 6.1.1.4'

loop_
_geom_angle_atom_site_label_1
_geom_angle_atom_site_label_2
_geom_angle_atom_site_label_3
_geom_angle
N1 Ni1 N2 100.83(7)
N1 Ni1 N3 99.85(7)
N2 Ni1 N3 103.92(7)
N1 Ni1 S3 162.38(5)
N2 Ni1 S3 95.03(5)
N3 Ni1 S3 68.62(5)
N1 Ni1 S2 90.62(5)
N2 Ni1 S2 68.16(5)
N3 Ni1 S2 168.06(5)
S3 Ni1 S2 102.450(19)
N1 Ni1 S1 68.39(5)
N2 Ni1 S1 163.96(5)
N3 Ni1 S1 89.98(5)
S3 Ni1 S1 97.53(2)
S2 Ni1 S1 99.268(19)
C1 S1 Ni1 77.63(7)
C2 S2 Ni1 77.92(6)
C3 S3 Ni1 77.88(7)
C4 N1 C1 119.69(18)
C4 N1 Ni1 140.09(14)
C1 N1 Ni1 100.13(13)
C8 N2 C2 120.15(17)
C8 N2 Ni1 139.51(14)
C2 N2 Ni1 100.24(12)
C3 N3 C12 120.08(18)
C3 N3 Ni1 99.20(12)
C12 N3 Ni1 140.34(15)
N1 C1 C7 120.96(19)
N1 C1 S1 113.80(15)
C7 C1 S1 125.20(16)
N2 C2 C11 121.21(18)
N2 C2 S2 113.29(14)
C11 C2 S2 125.50(15)
N3 C3 C15 120.57(18)
N3 C3 S3 114.06(15)
C15 C3 S3 125.36(17)
N1 C4 C5 121.43(19)
N1 C4 C16 117.65(18)
C5 C4 C16 120.92(19)
C4 C5 C6 119.1(2)
C4 C5 H5A 120.4
C6 C5 H5A 120.4
C7 C6 C5 119.5(2)
C7 C6 H6A 120.3
C5 C6 H6A 120.3
C6 C7 C1 119.2(2)
C6 C7 H7A 120.4
C1 C7 H7A 120.4
N2 C8 C9 120.9(2)
N2 C8 C17 117.01(19)
C9 C8 C17 122.09(19)
C10 C9 C8 119.1(2)
C10 C9 H9A 120.4
C8 C9 H9A 120.4
C11 C10 C9 120.0(2)
C11 C10 H10A 120.0
C9 C10 H10A 120.0
C10 C11 C2 118.56(19)
C10 C11 H11A 120.7
C2 C11 H11A 120.7
N3 C12 C13 120.7(2)
N3 C12 C18 117.34(19)
C13 C12 C18 121.96(19)
C12 C13 C14 120.2(2)
C12 C13 H13A 119.9
C14 C13 H13A 119.9
C15 C14 C13 118.8(2)
C15 C14 H14A 120.6
C13 C14 H14A 120.6
C14 C15 C3 119.7(2)
C14 C15 H15A 120.2
C3 C15 H15A 120.2
C4 C16 H16A 109.5
C4 C16 H16B 109.5
H16A C16 H16B 109.5
C4 C16 H16C 109.5
H16A C16 H16C 109.5
H16B C16 H16C 109.5
C8 C17 H17A 109.5
C8 C17 H17B 109.5
H17A C17 H17B 109.5
C8 C17 H17C 109.5
H17A C17 H17C 109.5
H17B C17 H17C 109.5
C12 C18 H18A 109.5
C12 C18 H18B 109.5
H18A C18 H18B 109.5
C12 C18 H18C 109.5
H18A C18 H18C 109.5
H18B C18 H18C 109.5
C25 N4 C21 106.04(14)
C25 N4 C23 110.73(14)
C21 N4 C23 111.17(15)
C25 N4 C19 111.27(15)
C21 N4 C19 111.55(14)
C23 N4 C19 106.16(15)
C20 C19 N4 115.22(17)
C20 C19 H19A 108.5
N4 C19 H19A 108.5
C20 C19 H19B 108.5
N4 C19 H19B 108.5
H19A C19 H19B 107.5
C19 C20 H20A 109.5
C19 C20 H20B 109.5
H20A C20 H20B 109.5
C19 C20 H20C 109.5
H20A C20 H20C 109.5
H20B C20 H20C 109.5
C22 C21 N4 114.92(17)
C22 C21 H21A 108.5
N4 C21 H21A 108.5
C22 C21 H21B 108.5
N4 C21 H21B 108.5
H21A C21 H21B 107.5
C21 C22 H22A 109.5
C21 C22 H22B 109.5
H22A C22 H22B 109.5
C21 C22 H22C 109.5
H22A C22 H22C 109.5
H22B C22 H22C 109.5
C24 C23 N4 114.92(16)
C24 C23 H23A 108.5
N4 C23 H23A 108.5
C24 C23 H23B 108.5
N4 C23 H23B 108.5
H23A C23 H23B 107.5
C23 C24 H24A 109.5
C23 C24 H24B 109.5
H24A C24 H24B 109.5
C23 C24 H24C 109.5
H24A C24 H24C 109.5
H24B C24 H24C 109.5
N4 C25 C26 114.21(16)
N4 C25 H25A 108.7
C26 C25 H25A 108.7
N4 C25 H25B 108.7
C26 C25 H25B 108.7
H25A C25 H25B 107.6
C25 C26 H26A 109.5
C25 C26 H26B 109.5
H26A C26 H26B 109.5
C25 C26 H26C 109.5
H26A C26 H26C 109.5
H26B C26 H26C 109.5
N5 C27 C28 179.1(3)
C27 C28 H28A 109.5
C27 C28 H28B 109.5
H28A C28 H28B 109.5
C27 C28 H28C 109.5
H28A C28 H28C 109.5
H28B C28 H28C 109.5
N6 C29 C30 178.6(3)
C29 C30 H30A 109.5
C29 C30 H30B 109.5
H30A C30 H30B 109.5
C29 C30 H30C 109.5
H30A C30 H30C 109.5
H30B C30 H30C 109.5

loop_
_geom_bond_atom_site_label_1
_geom_bond_atom_site_label_2
_geom_bond_distance
Ni1 N1 2.1069(17)
Ni1 N2 2.1088(17)
Ni1 N3 2.1145(17)
Ni1 S3 2.4545(6)
Ni1 S2 2.4698(6)
Ni1 S1 2.4718(6)
S1 C1 1.730(2)
S2 C2 1.728(2)
S3 C3 1.724(2)
N1 C4 1.352(3)
N1 C1 1.353(3)
N2 C8 1.351(3)
N2 C2 1.355(2)
N3 C3 1.354(3)
N3 C12 1.355(3)
C1 C7 1.400(3)
C2 C11 1.402(3)
C3 C15 1.403(3)
C4 C5 1.382(3)
C4 C16 1.500(3)
C5 C6 1.394(3)
C5 H5A 0.9500
C6 C7 1.374(3)
C6 H6A 0.9500
C7 H7A 0.9500
C8 C9 1.393(3)
C8 C17 1.498(3)
C9 C10 1.393(3)
C9 H9A 0.9500
C10 C11 1.382(3)
C10 H10A 0.9500
C11 H11A 0.9500
C12 C13 1.385(3)
C12 C18 1.495(3)
C13 C14 1.387(4)
C13 H13A 0.9500
C14 C15 1.378(3)
C14 H14A 0.9500
C15 H15A 0.9500
C16 H16A 0.9800
C16 H16B 0.9800
C16 H16C 0.9800
C17 H17A 0.9800
C17 H17B 0.9800
C17 H17C 0.9800
C18 H18A 0.9800
C18 H18B 0.9800
C18 H18C 0.9800
N4 C25 1.516(3)
N4 C21 1.517(2)
N4 C23 1.519(3)
N4 C19 1.521(2)
C19 C20 1.505(3)
C19 H19A 0.9900
C19 H19B 0.9900
C20 H20A 0.9800
C20 H20B 0.9800
C20 H20C 0.9800
C21 C22 1.510(3)
C21 H21A 0.9900
C21 H21B 0.9900
C22 H22A 0.9800
C22 H22B 0.9800
C22 H22C 0.9800
C23 C24 1.509(3)
C23 H23A 0.9900
C23 H23B 0.9900
C24 H24A 0.9800
C24 H24B 0.9800
C24 H24C 0.9800
C25 C26 1.517(3)
C25 H25A 0.9900
C25 H25B 0.9900
C26 H26A 0.9800
C26 H26B 0.9800
C26 H26C 0.9800
N5 C27 1.133(3)
C27 C28 1.459(3)
C28 H28A 0.9800
C28 H28B 0.9800
C28 H28C 0.9800
N6 C29 1.140(3)
C29 C30 1.447(4)
C30 H30A 0.9800
C30 H30B 0.9800
C30 H30C 0.9800

loop_
_geom_torsion_atom_site_label_1
_geom_torsion_atom_site_label_2
_geom_torsion_atom_site_label_3
_geom_torsion_atom_site_label_4
_geom_torsion
N1 Ni1 S1 C1 1.30(8)
N2 Ni1 S1 C1 51.04(18)
N3 Ni1 S1 C1 -99.31(8)
S3 Ni1 S1 C1 -167.73(7)
S2 Ni1 S1 C1 88.27(7)
N1 Ni1 S2 C2 -98.04(8)
N2 Ni1 S2 C2 3.39(8)
N3 Ni1 S2 C2 53.4(3)
S3 Ni1 S2 C2 93.87(7)
S1 Ni1 S2 C2 -166.23(7)
N1 Ni1 S3 C3 48.59(18)
N2 Ni1 S3 C3 -105.64(8)
N3 Ni1 S3 C3 -2.65(8)
S2 Ni1 S3 C3 -174.36(7)
S1 Ni1 S3 C3 84.36(7)
N2 Ni1 N1 C4 6.9(2)
N3 Ni1 N1 C4 -99.5(2)
S3 Ni1 N1 C4 -146.99(17)
S2 Ni1 N1 C4 74.7(2)
S1 Ni1 N1 C4 174.5(2)
N2 Ni1 N1 C1 -169.24(12)
N3 Ni1 N1 C1 84.39(12)
S3 Ni1 N1 C1 36.9(2)
S2 Ni1 N1 C1 -101.37(11)
S1 Ni1 N1 C1 -1.64(10)
N1 Ni1 N2 C8 -94.2(2)
N3 Ni1 N2 C8 9.0(2)
S3 Ni1 N2 C8 78.1(2)
S2 Ni1 N2 C8 179.6(2)
S1 Ni1 N2 C8 -140.40(19)
N1 Ni1 N2 C2 81.99(13)
N3 Ni1 N2 C2 -174.90(12)
S3 Ni1 N2 C2 -105.71(12)
S2 Ni1 N2 C2 -4.30(10)
S1 Ni1 N2 C2 35.7(2)
N1 Ni1 N3 C3 -162.80(12)
N2 Ni1 N3 C3 93.34(13)
S3 Ni1 N3 C3 3.34(11)
S2 Ni1 N3 C3 46.2(3)
S1 Ni1 N3 C3 -94.76(12)
N1 Ni1 N3 C12 9.5(2)
N2 Ni1 N3 C12 -94.4(2)
S3 Ni1 N3 C12 175.6(2)
S2 Ni1 N3 C12 -141.5(2)
S1 Ni1 N3 C12 77.5(2)
C4 N1 C1 C7 3.3(3)
Ni1 N1 C1 C7 -179.55(16)
C4 N1 C1 S1 -174.73(15)
Ni1 N1 C1 S1 2.39(15)
Ni1 S1 C1 N1 -2.05(13)
Ni1 S1 C1 C7 179.98(19)
C8 N2 C2 C11 3.7(3)
Ni1 N2 C2 C11 -173.42(16)
C8 N2 C2 S2 -176.68(16)
Ni1 N2 C2 S2 6.22(15)
Ni1 S2 C2 N2 -5.34(13)
Ni1 S2 C2 C11 174.28(19)
C12 N3 C3 C15 -0.3(3)
Ni1 N3 C3 C15 174.03(17)
C12 N3 C3 S3 -179.16(16)
Ni1 N3 C3 S3 -4.85(15)
Ni1 S3 C3 N3 4.22(14)
Ni1 S3 C3 C15 -174.60(19)
C1 N1 C4 C5 -1.0(3)
Ni1 N1 C4 C5 -176.56(16)
C1 N1 C4 C16 178.64(18)
Ni1 N1 C4 C16 3.1(3)
N1 C4 C5 C6 -1.6(3)
C16 C4 C5 C6 178.83(19)
C4 C5 C6 C7 1.7(3)
C5 C6 C7 C1 0.5(3)
N1 C1 C7 C6 -3.1(3)
S1 C1 C7 C6 174.72(17)
C2 N2 C8 C9 -2.4(3)
Ni1 N2 C8 C9 173.17(16)
C2 N2 C8 C17 177.35(19)
Ni1 N2 C8 C17 -7.0(3)
N2 C8 C9 C10 -0.3(3)
C17 C8 C9 C10 179.9(2)
C8 C9 C10 C11 1.8(3)
C9 C10 C11 C2 -0.6(3)
N2 C2 C11 C10 -2.2(3)
S2 C2 C11 C10 178.25(17)
C3 N3 C12 C13 -0.5(3)
Ni1 N3 C12 C13 -171.66(17)
C3 N3 C12 C18 178.4(2)
Ni1 N3 C12 C18 7.2(3)
N3 C12 C13 C14 1.0(3)
C18 C12 C13 C14 -177.8(2)
C12 C13 C14 C15 -0.8(3)
C13 C14 C15 C3 0.1(3)
N3 C3 C15 C14 0.5(3)
S3 C3 C15 C14 179.24(17)
C25 N4 C19 C20 -56.4(2)
C21 N4 C19 C20 61.8(2)
C23 N4 C19 C20 -176.99(17)
C25 N4 C21 C22 -171.90(18)
C23 N4 C21 C22 -51.5(2)
C19 N4 C21 C22 66.8(2)
C25 N4 C23 C24 60.0(2)
C21 N4 C23 C24 -57.6(2)
C19 N4 C23 C24 -179.11(16)
C21 N4 C25 C26 -178.97(17)
C23 N4 C25 C26 60.3(2)
C19 N4 C25 C26 -57.5(2)
